data_7116000
loop_
_publ_author_name
'Kai-Yao Wang'
'Mei-Ling Feng'
'Liu-Jiang Zhou'
'Jian-Rong Li'
'Xing-Hui Qia'
'Xiao-Ying Huang'

_publ_section_title
;
 A hybrid with uniaxial negative thermal expansion behaviour: the
 synergistic role of organic and inorganic components
;
_journal_name_full Chem.Commun.
_journal_page_first 14960
_journal_paper_doi 10.1039/C4cc06373B
_journal_volume 50
_journal_year 2014
_chemical_formula_moiety 'C6 H11 Mn2 N3 S5 Sb2'
_chemical_formula_sum 'C6 H11 Mn2 N3 S5 Sb2'
_chemical_formula_weight 638.86
_chemical_name_systematic
; 
 ? 
;
_space_group_IT_number 61
_symmetry_cell_setting orthorhombic
_symmetry_space_group_name_Hall '-P 2ac 2ab'
_symmetry_space_group_name_H-M 'P b c a'
_atom_sites_solution_hydrogens geom
_atom_sites_solution_primary direct
_atom_sites_solution_secondary difmap
_audit_creation_method SHELXL-97
_cell_angle_alpha 90.00
_cell_angle_beta 90.00
_cell_angle_gamma 90.00
_cell_formula_units_Z 8
_cell_length_a 12.4920(3)
_cell_length_b 12.3011(4)
_cell_length_c 20.9270(6)
_cell_measurement_reflns_used 5851
_cell_measurement_temperature 200(2)
_cell_measurement_theta_max 29.2230
_cell_measurement_theta_min 3.0410
_cell_volume 3215.75(16)
_computing_cell_refinement 'CrysAlisPro (Agilent Technologies, 2013)'
_computing_data_collection 'CrysAlisPro (Agilent Technologies, 2013)'
_computing_data_reduction 'CrysAlisPro (Agilent Technologies, 2013)'
_computing_molecular_graphics 'DIAMOND. Version 3.0. Crystal Impact'
_computing_publication_material 'Microsoft Word 2010'
_computing_structure_refinement 'SHELXL-97 (Sheldrick, 1997)'
_computing_structure_solution 'SHELXS-97 (Sheldrick, 1990)'
_diffrn_ambient_temperature 200(2)
_diffrn_detector_area_resol_mean 10.3503
_diffrn_measured_fraction_theta_full 0.989
_diffrn_measured_fraction_theta_max 0.989
_diffrn_measurement_device_type 'SuperNova, Dual, Cu at zero, Atlas'
_diffrn_measurement_method '\w scans'
_diffrn_radiation_monochromator graphite
_diffrn_radiation_source 'SuperNova (Mo) X-ray Source'
_diffrn_radiation_type MoK\a
_diffrn_radiation_wavelength 0.71073
_diffrn_reflns_av_R_equivalents 0.0274
_diffrn_reflns_av_sigmaI/netI 0.0292
_diffrn_reflns_limit_h_max 12
_diffrn_reflns_limit_h_min -15
_diffrn_reflns_limit_k_max 15
_diffrn_reflns_limit_k_min -13
_diffrn_reflns_limit_l_max 26
_diffrn_reflns_limit_l_min -25
_diffrn_reflns_number 10387
_diffrn_reflns_theta_full 27.10
_diffrn_reflns_theta_max 27.10
_diffrn_reflns_theta_min 2.52
_exptl_absorpt_coefficient_mu 5.492
_exptl_absorpt_correction_T_max 0.6097
_exptl_absorpt_correction_T_min 0.2174
_exptl_absorpt_correction_type multi-scan
_exptl_absorpt_process_details
;
CrysAlisPro, Agilent Technologies,
Version 1.171.36.32 (release 02-08-2013 CrysAlis171 .NET)
(compiled Aug  2 2013,16:46:58)
Empirical absorption correction using spherical harmonics,
 implemented in SCALE3 ABSPACK scaling algorithm.
;
_exptl_crystal_colour yellow
_exptl_crystal_density_diffrn 2.639
_exptl_crystal_density_method 'not measured'
_exptl_crystal_description sheet
_exptl_crystal_F_000 2400
_exptl_crystal_size_max 0.40
_exptl_crystal_size_mid 0.36
_exptl_crystal_size_min 0.10
_refine_diff_density_max 0.865
_refine_diff_density_min -0.739
_refine_diff_density_rms 0.138
_refine_ls_extinction_method none
_refine_ls_goodness_of_fit_ref 1.009
_refine_ls_hydrogen_treatment mixed
_refine_ls_matrix_type full
_refine_ls_number_parameters 173
_refine_ls_number_reflns 3501
_refine_ls_number_restraints 4
_refine_ls_restrained_S_all 1.010
_refine_ls_R_factor_all 0.0306
_refine_ls_R_factor_gt 0.0248
_refine_ls_shift/su_max 0.001
_refine_ls_shift/su_mean 0.000
_refine_ls_structure_factor_coef Fsqd
_refine_ls_weighting_details 'calc w=1/[\s^2^(Fo^2^)+(0.0210P)^2^+3.9000P] where P=(Fo^2^+2Fc^2^)/3'
_refine_ls_weighting_scheme calc
_refine_ls_wR_factor_gt 0.0512
_refine_ls_wR_factor_ref 0.0545
_reflns_number_gt 3094
_reflns_number_total 3501
_reflns_threshold_expression >2sigma(I)
_cod_data_source_file c4cc06373b2.cif
_cod_data_source_block 200K
_cod_database_code 7116000

loop_
_symmetry_equiv_pos_as_xyz
'x, y, z'
'-x+1/2, -y, z+1/2'
'-x, y+1/2, -z+1/2'
'x+1/2, -y+1/2, -z'
'-x, -y, -z'
'x-1/2, y, -z-1/2'
'x, -y-1/2, z-1/2'
'-x-1/2, y-1/2, z'

loop_
_atom_site_label
_atom_site_type_symbol
_atom_site_fract_x
_atom_site_fract_y
_atom_site_fract_z
_atom_site_U_iso_or_equiv
_atom_site_adp_type
_atom_site_occupancy
_atom_site_symmetry_multiplicity
_atom_site_calc_flag
_atom_site_refinement_flags
_atom_site_disorder_assembly
_atom_site_disorder_group
Sb1 Sb 0.486007(17) 0.718926(18) 0.576930(11) 0.01452(7) Uani 1 1 d . . .
Sb2 Sb 0.790240(17) 0.709237(18) 0.588724(11) 0.01653(7) Uani 1 1 d . . .
Mn1 Mn 0.64885(3) 0.49216(4) 0.50782(2) 0.01446(12) Uani 1 1 d . . .
Mn2 Mn 0.68800(4) 0.77748(4) 0.43362(3) 0.01640(12) Uani 1 1 d . . .
S1 S 0.51073(6) 0.64920(7) 0.46971(4) 0.01511(18) Uani 1 1 d . . .
S2 S 0.63142(6) 0.59462(7) 0.61925(4) 0.01684(18) Uani 1 1 d . . .
S3 S 0.80723(6) 0.62691(7) 0.48460(4) 0.01611(18) Uani 1 1 d . . .
S4 S 0.69889(6) 0.86631(7) 0.55154(4) 0.01621(18) Uani 1 1 d . . .
S5 S 0.34164(6) 0.59561(7) 0.60153(4) 0.01499(17) Uani 1 1 d . . .
N1 N 0.6817(2) 0.6947(2) 0.33952(14) 0.0201(6) Uani 1 1 d . A .
N2 N 0.6339(3) 0.5748(3) 0.26725(15) 0.0281(7) Uani 1 1 d D . .
N3 N 0.4266(2) 0.4089(2) 0.09163(16) 0.0262(7) Uani 1 1 d D . .
H3B H 0.4883 0.3996 0.0682 0.031 Uiso 0.879(7) 1 calc PR A 1
H3C H 0.3973 0.4747 0.0802 0.031 Uiso 0.879(7) 1 calc PR A 1
H3D H 0.4951 0.3843 0.0844 0.031 Uiso 0.121(7) 1 calc PR A 2
H3E H 0.4150 0.4671 0.0650 0.031 Uiso 0.121(7) 1 calc PR A 2
C1 C 0.6083(3) 0.6237(3) 0.32149(17) 0.0222(8) Uani 1 1 d . A .
H1A H 0.5446 0.6094 0.3448 0.027 Uiso 1 1 calc R . .
C2 C 0.7592(3) 0.6892(3) 0.29323(19) 0.0326(9) Uani 1 1 d . . .
H2A H 0.8231 0.7310 0.2926 0.039 Uiso 1 1 calc R A .
C3 C 0.7307(3) 0.6148(4) 0.2484(2) 0.0389(10) Uani 1 1 d . A .
H3A H 0.7702 0.5946 0.2114 0.047 Uiso 1 1 calc R . .
C4 C 0.5721(4) 0.4832(3) 0.2409(2) 0.0316(13) Uani 0.879(7) 1 d PD A 1
H4A H 0.5130 0.4653 0.2706 0.038 Uiso 0.879(7) 1 calc PR A 1
H4B H 0.6192 0.4187 0.2379 0.038 Uiso 0.879(7) 1 calc PR A 1
C5 C 0.5267(3) 0.5064(4) 0.1770(2) 0.0264(11) Uani 0.879(7) 1 d PD A 1
H5A H 0.5850 0.5143 0.1453 0.032 Uiso 0.879(7) 1 calc PR A 1
H5B H 0.4854 0.5750 0.1781 0.032 Uiso 0.879(7) 1 calc PR A 1
C6 C 0.4538(4) 0.4120(4) 0.1584(2) 0.0269(12) Uani 0.879(7) 1 d PD A 1
H6A H 0.4895 0.3430 0.1700 0.032 Uiso 0.879(7) 1 calc PR A 1
H6B H 0.3869 0.4170 0.1837 0.032 Uiso 0.879(7) 1 calc PR A 1
C4B C 0.590(2) 0.501(3) 0.2182(14) 0.0316(13) Uani 0.12 1 d PD A 2
H4C H 0.5982 0.4245 0.2328 0.038 Uiso 0.121(7) 1 calc PR A 2
H4D H 0.6312 0.5092 0.1781 0.038 Uiso 0.121(7) 1 calc PR A 2
C5B C 0.475(2) 0.523(2) 0.2055(14) 0.0264(11) Uani 0.12 1 d PD A 2
H5C H 0.4691 0.5982 0.1891 0.032 Uiso 0.121(7) 1 calc PR A 2
H5D H 0.4364 0.5201 0.2467 0.032 Uiso 0.121(7) 1 calc PR A 2
C6B C 0.419(3) 0.446(3) 0.1581(7) 0.0269(12) Uani 0.12 1 d PD A 2
H6C H 0.4186 0.3765 0.1819 0.032 Uiso 0.121(7) 1 calc PR A 2
H6D H 0.3438 0.4720 0.1602 0.032 Uiso 0.121(7) 1 calc PR A 2

loop_
_atom_site_aniso_label
_atom_site_aniso_U_11
_atom_site_aniso_U_22
_atom_site_aniso_U_33
_atom_site_aniso_U_23
_atom_site_aniso_U_13
_atom_site_aniso_U_12
Sb1 0.01410(11) 0.01202(13) 0.01743(12) -0.00325(9) 0.00110(8) 0.00004(8)
Sb2 0.01488(11) 0.01686(14) 0.01784(13) 0.00145(9) -0.00356(9) -0.00016(9)
Mn1 0.0137(2) 0.0104(3) 0.0193(3) -0.0022(2) 0.0009(2) 0.0002(2)
Mn2 0.0182(2) 0.0148(3) 0.0162(3) -0.0014(2) -0.0034(2) -0.0002(2)
S1 0.0145(4) 0.0147(4) 0.0161(4) -0.0009(3) 0.0016(3) 0.0001(3)
S2 0.0158(4) 0.0159(4) 0.0189(4) 0.0031(3) 0.0004(3) 0.0007(3)
S3 0.0154(4) 0.0114(4) 0.0215(4) -0.0007(3) 0.0024(3) 0.0001(3)
S4 0.0160(4) 0.0123(4) 0.0204(4) -0.0008(3) 0.0009(3) -0.0012(3)
S5 0.0148(4) 0.0129(4) 0.0173(4) -0.0002(3) 0.0019(3) 0.0004(3)
N1 0.0261(15) 0.0153(15) 0.0190(16) -0.0023(12) -0.0054(13) -0.0030(13)
N2 0.0419(19) 0.0194(17) 0.0230(17) -0.0049(14) -0.0091(15) -0.0063(14)
N3 0.0187(14) 0.0194(17) 0.041(2) 0.0020(14) -0.0003(14) 0.0033(13)
C1 0.0292(18) 0.0158(18) 0.0215(19) -0.0006(15) -0.0057(15) -0.0050(15)
C2 0.038(2) 0.034(2) 0.025(2) -0.0063(18) 0.0044(18) -0.0101(19)
C3 0.048(2) 0.042(3) 0.026(2) -0.0122(19) 0.0075(19) -0.008(2)
C4 0.054(3) 0.019(2) 0.022(3) -0.0019(19) -0.006(2) -0.015(2)
C5 0.032(2) 0.028(2) 0.020(2) 0.0031(19) -0.0006(19) -0.009(2)
C6 0.031(3) 0.019(3) 0.030(2) 0.0035(19) -0.009(2) -0.0017(19)
C4B 0.054(3) 0.019(2) 0.022(3) -0.0019(19) -0.006(2) -0.015(2)
C5B 0.032(2) 0.028(2) 0.020(2) 0.0031(19) -0.0006(19) -0.009(2)
C6B 0.031(3) 0.019(3) 0.030(2) 0.0035(19) -0.009(2) -0.0017(19)

loop_
_atom_type_symbol
_atom_type_description
_atom_type_scat_dispersion_real
_atom_type_scat_dispersion_imag
_atom_type_scat_source
C C 0.0033 0.0016 'International Tables Vol C Tables 4.2.6.8 and 6.1.1.4'
H H 0.0000 0.0000 'International Tables Vol C Tables 4.2.6.8 and 6.1.1.4'
N N 0.0061 0.0033 'International Tables Vol C Tables 4.2.6.8 and 6.1.1.4'
S S 0.1246 0.1234 'International Tables Vol C Tables 4.2.6.8 and 6.1.1.4'
Mn Mn 0.3368 0.7283 'International Tables Vol C Tables 4.2.6.8 and 6.1.1.4'
Sb Sb -0.5866 1.5461 'International Tables Vol C Tables 4.2.6.8 and 6.1.1.4'

loop_
_geom_angle_atom_site_label_1
_geom_angle_atom_site_label_2
_geom_angle_atom_site_label_3
_geom_angle
_geom_angle_site_symmetry_1
_geom_angle_site_symmetry_3
S5 Sb1 S1 94.03(3) . 1
S5 Sb1 S1 94.03(3) . .
S1 Sb1 S1 0.00(4) 1 .
S5 Sb1 S2 94.70(3) . .
S1 Sb1 S2 91.07(3) 1 .
S1 Sb1 S2 91.07(3) . .
S4 Sb2 S3 95.04(3) . .
S4 Sb2 S2 99.22(3) . .
S3 Sb2 S2 93.64(3) . .
S5 Mn1 S4 91.70(3) 5_666 8_755
S5 Mn1 S3 93.82(3) 5_666 .
S4 Mn1 S3 83.72(3) 8_755 .
S5 Mn1 S2 176.28(3) 5_666 .
S4 Mn1 S2 91.91(3) 8_755 .
S3 Mn1 S2 85.69(3) . .
S5 Mn1 S1 85.24(3) 5_666 5_666
S4 Mn1 S1 95.46(3) 8_755 5_666
S3 Mn1 S1 178.74(3) . 5_666
S2 Mn1 S1 95.30(3) . 5_666
S5 Mn1 S1 93.89(3) 5_666 .
S4 Mn1 S1 170.77(3) 8_755 .
S3 Mn1 S1 88.58(3) . .
S2 Mn1 S1 82.42(3) . .
S1 Mn1 S1 92.32(3) 5_666 .
S5 Mn1 S1 93.89(3) 5_666 1
S4 Mn1 S1 170.77(3) 8_755 1
S3 Mn1 S1 88.58(3) . 1
S2 Mn1 S1 82.42(3) . 1
S1 Mn1 S1 92.32(3) 5_666 1
S1 Mn1 S1 0.00(4) . 1
N1 Mn2 N3 95.74(11) . 3_655
N1 Mn2 S5 92.93(8) . 4_566
N3 Mn2 S5 88.36(8) 3_655 4_566
N1 Mn2 S3 93.29(8) . .
N3 Mn2 S3 169.26(9) 3_655 .
S5 Mn2 S3 96.99(3) 4_566 .
N1 Mn2 S4 176.44(8) . .
N3 Mn2 S4 87.45(9) 3_655 .
S5 Mn2 S4 88.75(3) 4_566 .
S3 Mn2 S4 83.38(3) . .
N1 Mn2 S1 87.31(8) . .
N3 Mn2 S1 87.98(8) 3_655 .
S5 Mn2 S1 176.34(3) 4_566 .
S3 Mn2 S1 86.64(3) . .
S4 Mn2 S1 91.22(3) . .
N1 Mn2 S1 87.31(8) . 1
N3 Mn2 S1 87.98(8) 3_655 1
S5 Mn2 S1 176.34(3) 4_566 1
S3 Mn2 S1 86.64(3) . 1
S4 Mn2 S1 91.22(3) . 1
S1 Mn2 S1 0.00(3) . 1
S1 S1 Sb1 0(9) 1 .
S1 S1 Mn1 0(10) 1 5_666
Sb1 S1 Mn1 88.42(3) . 5_666
S1 S1 Mn1 0(10) 1 .
Sb1 S1 Mn1 93.50(3) . .
Mn1 S1 Mn1 87.68(3) 5_666 .
S1 S1 Mn2 0(4) 1 .
Sb1 S1 Mn2 98.63(3) . .
Mn1 S1 Mn2 172.28(4) 5_666 .
Mn1 S1 Mn2 88.73(3) . .
Sb2 S2 Sb1 97.95(3) . .
Sb2 S2 Mn1 88.76(3) . .
Sb1 S2 Mn1 92.19(3) . .
Sb2 S3 Mn2 91.21(3) . .
Sb2 S3 Mn1 91.81(3) . .
Mn2 S3 Mn1 95.38(3) . .
Sb2 S4 Mn1 104.27(3) . 8_765
Sb2 S4 Mn2 89.68(3) . .
Mn1 S4 Mn2 87.51(3) 8_765 .
Sb1 S5 Mn1 92.30(3) . 5_666
Sb1 S5 Mn2 96.59(3) . 4_466
Mn1 S5 Mn2 92.02(3) 5_666 4_466
C1 N1 C2 104.8(3) . .
C1 N1 Mn2 125.6(2) . .
C2 N1 Mn2 128.7(2) . .
C1 N2 C3 107.4(3) . .
C1 N2 C4B 141.8(13) . .
C3 N2 C4B 110.5(14) . .
C1 N2 C4 122.8(4) . .
C3 N2 C4 129.2(4) . .
C4B N2 C4 22.2(15) . .
C6 N3 C6B 24.1(14) . .
C6 N3 Mn2 113.7(2) . 3_645
C6B N3 Mn2 114.1(13) . 3_645
C6 N3 H3B 108.8 . .
C6B N3 H3B 126.8 . .
Mn2 N3 H3B 108.8 3_645 .
C6 N3 H3C 108.8 . .
C6B N3 H3C 86.8 . .
Mn2 N3 H3C 108.8 3_645 .
H3B N3 H3C 107.7 . .
C6 N3 H3D 87.1 . .
C6B N3 H3D 108.7 . .
Mn2 N3 H3D 108.7 3_645 .
H3B N3 H3D 24.9 . .
H3C N3 H3D 128.0 . .
C6 N3 H3E 127.2 . .
C6B N3 H3E 108.7 . .
Mn2 N3 H3E 108.7 3_645 .
H3B N3 H3E 84.6 . .
H3C N3 H3E 25.0 . .
H3D N3 H3E 107.6 . .
N1 C1 N2 112.2(3) . .
N1 C1 H1A 123.9 . .
N2 C1 H1A 123.9 . .
C3 C2 N1 109.7(4) . .
C3 C2 H2A 125.2 . .
N1 C2 H2A 125.2 . .
C2 C3 N2 106.0(4) . .
C2 C3 H3A 127.0 . .
N2 C3 H3A 127.0 . .
N2 C4 C5 113.0(3) . .
N2 C4 H4A 109.0 . .
C5 C4 H4A 109.0 . .
N2 C4 H4B 109.0 . .
C5 C4 H4B 109.0 . .
H4A C4 H4B 107.8 . .
C4 C5 C6 108.2(3) . .
C4 C5 H5A 110.1 . .
C6 C5 H5A 110.1 . .
C4 C5 H5B 110.1 . .
C6 C5 H5B 110.1 . .
H5A C5 H5B 108.4 . .
N3 C6 C5 114.2(3) . .
N3 C6 H6A 108.7 . .
C5 C6 H6A 108.7 . .
N3 C6 H6B 108.7 . .
C5 C6 H6B 108.7 . .
H6A C6 H6B 107.6 . .
N2 C4B C5B 111.6(17) . .
N2 C4B H4C 109.3 . .
C5B C4B H4C 109.3 . .
N2 C4B H4D 109.3 . .
C5B C4B H4D 109.3 . .
H4C C4B H4D 108.0 . .
C4B C5B C6B 116(2) . .
C4B C5B H5C 108.2 . .
C6B C5B H5C 108.2 . .
C4B C5B H5D 108.2 . .
C6B C5B H5D 108.2 . .
H5C C5B H5D 107.4 . .
N3 C6B C5B 140(3) . .
N3 C6B H6C 101.9 . .
C5B C6B H6C 101.9 . .
N3 C6B H6D 101.9 . .
C5B C6B H6D 101.9 . .
H6C C6B H6D 104.7 . .

loop_
_geom_bond_atom_site_label_1
_geom_bond_atom_site_label_2
_geom_bond_distance
_geom_bond_site_symmetry_2
Sb1 S5 2.4121(8) .
Sb1 S1 2.4220(9) 1
Sb1 S1 2.4220(9) .
Sb1 S2 2.5343(8) .
Sb2 S4 2.3751(9) .
Sb2 S3 2.4122(9) .
Sb2 S2 2.5164(8) .
Mn1 S5 2.5330(10) 5_666
Mn1 S4 2.6174(9) 8_755
Mn1 S3 2.6264(9) .
Mn1 S2 2.6597(10) .
Mn1 S1 2.6868(9) 5_666
Mn1 S1 2.7101(9) .
Mn1 S1 2.7101(9) 1
Mn2 N1 2.218(3) .
Mn2 N3 2.223(3) 3_655
Mn2 S5 2.5810(10) 4_566
Mn2 S3 2.6052(10) .
Mn2 S4 2.7024(10) .
Mn2 S1 2.8221(9) .
Mn2 S1 2.8221(9) 1
S1 S1 0.000(3) 1
S1 Mn1 2.6868(9) 5_666
S4 Mn1 2.6174(9) 8_765
S5 Mn1 2.5330(10) 5_666
S5 Mn2 2.5810(9) 4_466
N1 C1 1.321(4) .
N1 C2 1.371(5) .
N2 C1 1.324(5) .
N2 C3 1.364(5) .
N2 C4B 1.479(10) .
N2 C4 1.474(5) .
N3 C6 1.439(5) .
N3 C6B 1.467(10) .
N3 Mn2 2.223(3) 3_645
N3 H3B 0.9200 .
N3 H3C 0.9200 .
N3 H3D 0.9200 .
N3 H3E 0.9200 .
C1 H1A 0.9500 .
C2 C3 1.358(5) .
C2 H2A 0.9500 .
C3 H3A 0.9500 .
C4 C5 1.480(6) .
C4 H4A 0.9900 .
C4 H4B 0.9900 .
C5 C6 1.526(5) .
C5 H5A 0.9900 .
C5 H5B 0.9900 .
C6 H6A 0.9900 .
C6 H6B 0.9900 .
C4B C5B 1.482(11) .
C4B H4C 0.9900 .
C4B H4D 0.9900 .
C5B C6B 1.544(11) .
C5B H5C 0.9900 .
C5B H5D 0.9900 .
C6B H6C 0.9900 .
C6B H6D 0.9900 .

loop_
_geom_hbond_atom_site_label_D
_geom_hbond_atom_site_label_H
_geom_hbond_atom_site_label_A
_geom_hbond_distance_DH
_geom_hbond_distance_HA
_geom_hbond_distance_DA
_geom_hbond_angle_DHA
_geom_hbond_site_symmetry_A
N3 H3C S3 0.92 2.57 3.459(3) 162.2 6_556
C1 H1A S1 0.95 2.69 3.347(4) 126.6 1
C5 H5A S4 0.99 2.83 3.738(4) 152.2 7_575

loop_
_geom_torsion_atom_site_label_1
_geom_torsion_atom_site_label_2
_geom_torsion_atom_site_label_3
_geom_torsion_atom_site_label_4
_geom_torsion
_geom_torsion_site_symmetry_1
_geom_torsion_site_symmetry_4
S5 Sb1 S1 S1 0.00(12) . 1
S2 Sb1 S1 S1 0.00(12) . 1
S5 Sb1 S1 Mn1 -0.15(3) . 5_666
S1 Sb1 S1 Mn1 0.0(15) 1 5_666
S2 Sb1 S1 Mn1 94.63(3) . 5_666
S5 Sb1 S1 Mn1 -87.73(3) . .
S1 Sb1 S1 Mn1 0(11) 1 .
S2 Sb1 S1 Mn1 7.05(3) . .
S5 Sb1 S1 Mn2 -176.97(3) . .
S1 Sb1 S1 Mn2 0(19) 1 .
S2 Sb1 S1 Mn2 -82.19(3) . .
S5 Mn1 S1 S1 0.00(6) 5_666 1
S4 Mn1 S1 S1 0.00(15) 8_755 1
S3 Mn1 S1 S1 0.00(6) . 1
S2 Mn1 S1 S1 0.00(6) . 1
S1 Mn1 S1 S1 0.00(6) 5_666 1
S5 Mn1 S1 Sb1 173.66(3) 5_666 .
S4 Mn1 S1 Sb1 -59.2(2) 8_755 .
S3 Mn1 S1 Sb1 -92.61(3) . .
S2 Mn1 S1 Sb1 -6.77(3) . .
S1 Mn1 S1 Sb1 88.27(3) 5_666 .
S1 Mn1 S1 Sb1 0(22) 1 .
S5 Mn1 S1 Mn1 85.39(3) 5_666 5_666
S4 Mn1 S1 Mn1 -147.5(2) 8_755 5_666
S3 Mn1 S1 Mn1 179.12(3) . 5_666
S2 Mn1 S1 Mn1 -95.05(3) . 5_666
S1 Mn1 S1 Mn1 0.0 5_666 5_666
S1 Mn1 S1 Mn1 0.0(15) 1 5_666
S5 Mn1 S1 Mn2 -87.77(3) 5_666 .
S4 Mn1 S1 Mn2 39.3(2) 8_755 .
S3 Mn1 S1 Mn2 5.95(3) . .
S2 Mn1 S1 Mn2 91.79(3) . .
S1 Mn1 S1 Mn2 -173.16(4) 5_666 .
S1 Mn1 S1 Mn2 0(39) 1 .
N1 Mn2 S1 S1 0.00(4) . 1
N3 Mn2 S1 S1 0.00(4) 3_655 1
S5 Mn2 S1 S1 0.0(3) 4_566 1
S3 Mn2 S1 S1 0.00(4) . 1
S4 Mn2 S1 S1 0.00(4) . 1
N1 Mn2 S1 Sb1 -179.21(8) . .
N3 Mn2 S1 Sb1 -83.37(9) 3_655 .
S5 Mn2 S1 Sb1 -85.4(5) 4_566 .
S3 Mn2 S1 Sb1 87.33(3) . .
S4 Mn2 S1 Sb1 4.04(3) . .
S1 Mn2 S1 Sb1 0(36) 1 .
N1 Mn2 S1 Mn1 25.2(3) . 5_666
N3 Mn2 S1 Mn1 121.0(3) 3_655 5_666
S5 Mn2 S1 Mn1 119.0(5) 4_566 5_666
S3 Mn2 S1 Mn1 -68.3(3) . 5_666
S4 Mn2 S1 Mn1 -151.6(3) . 5_666
S1 Mn2 S1 Mn1 0(17) 1 5_666
N1 Mn2 S1 Mn1 87.45(8) . .
N3 Mn2 S1 Mn1 -176.71(9) 3_655 .
S5 Mn2 S1 Mn1 -179(92) 4_566 .
S3 Mn2 S1 Mn1 -6.01(3) . .
S4 Mn2 S1 Mn1 -89.31(3) . .
S1 Mn2 S1 Mn1 0(33) 1 .
S4 Sb2 S2 Sb1 6.18(4) . .
S3 Sb2 S2 Sb1 -89.53(3) . .
S4 Sb2 S2 Mn1 98.22(3) . .
S3 Sb2 S2 Mn1 2.51(3) . .
S5 Sb1 S2 Sb2 176.01(3) . .
S1 Sb1 S2 Sb2 81.88(3) 1 .
S1 Sb1 S2 Sb2 81.88(3) . .
S5 Sb1 S2 Mn1 86.96(3) . .
S1 Sb1 S2 Mn1 -7.18(3) 1 .
S1 Sb1 S2 Mn1 -7.18(3) . .
S5 Mn1 S2 Sb2 -84.7(5) 5_666 .
S4 Mn1 S2 Sb2 81.25(3) 8_755 .
S3 Mn1 S2 Sb2 -2.30(3) . .
S1 Mn1 S2 Sb2 176.92(3) 5_666 .
S1 Mn1 S2 Sb2 -91.44(3) . .
S1 Mn1 S2 Sb2 -91.44(3) 1 .
S5 Mn1 S2 Sb1 13.2(5) 5_666 .
S4 Mn1 S2 Sb1 179.16(3) 8_755 .
S3 Mn1 S2 Sb1 95.61(3) . .
S1 Mn1 S2 Sb1 -85.17(3) 5_666 .
S1 Mn1 S2 Sb1 6.47(3) . .
S1 Mn1 S2 Sb1 6.47(3) 1 .
S4 Sb2 S3 Mn2 -6.71(3) . .
S2 Sb2 S3 Mn2 92.89(3) . .
S4 Sb2 S3 Mn1 -102.14(3) . .
S2 Sb2 S3 Mn1 -2.54(3) . .
N1 Mn2 S3 Sb2 -172.81(8) . .
N3 Mn2 S3 Sb2 -25.6(4) 3_655 .
S5 Mn2 S3 Sb2 93.83(3) 4_566 .
S4 Mn2 S3 Sb2 5.91(3) . .
S1 Mn2 S3 Sb2 -85.70(3) . .
S1 Mn2 S3 Sb2 -85.70(3) 1 .
N1 Mn2 S3 Mn1 -80.88(8) . .
N3 Mn2 S3 Mn1 66.3(4) 3_655 .
S5 Mn2 S3 Mn1 -174.24(3) 4_566 .
S4 Mn2 S3 Mn1 97.85(3) . .
S1 Mn2 S3 Mn1 6.23(3) . .
S1 Mn2 S3 Mn1 6.23(3) 1 .
S5 Mn1 S3 Sb2 178.71(3) 5_666 .
S4 Mn1 S3 Sb2 -90.00(3) 8_755 .
S2 Mn1 S3 Sb2 2.40(3) . .
S1 Mn1 S3 Sb2 -139.5(16) 5_666 .
S1 Mn1 S3 Sb2 84.91(3) . .
S1 Mn1 S3 Sb2 84.91(3) 1 .
S5 Mn1 S3 Mn2 87.32(3) 5_666 .
S4 Mn1 S3 Mn2 178.61(3) 8_755 .
S2 Mn1 S3 Mn2 -88.99(3) . .
S1 Mn1 S3 Mn2 129.1(16) 5_666 .
S1 Mn1 S3 Mn2 -6.48(3) . .
S1 Mn1 S3 Mn2 -6.48(3) 1 .
S3 Sb2 S4 Mn1 -80.88(3) . 8_765
S2 Sb2 S4 Mn1 -175.40(3) . 8_765
S3 Sb2 S4 Mn2 6.47(3) . .
S2 Sb2 S4 Mn2 -88.05(3) . .
N1 Mn2 S4 Sb2 14.9(13) . .
N3 Mn2 S4 Sb2 168.40(8) 3_655 .
S5 Mn2 S4 Sb2 -103.19(3) 4_566 .
S3 Mn2 S4 Sb2 -6.01(3) . .
S1 Mn2 S4 Sb2 80.47(3) . .
S1 Mn2 S4 Sb2 80.47(3) 1 .
N1 Mn2 S4 Mn1 119.2(13) . 8_765
N3 Mn2 S4 Mn1 -87.30(8) 3_655 8_765
S5 Mn2 S4 Mn1 1.12(3) 4_566 8_765
S3 Mn2 S4 Mn1 98.30(3) . 8_765
S1 Mn2 S4 Mn1 -175.22(3) . 8_765
S1 Mn2 S4 Mn1 -175.22(3) 1 8_765
S1 Sb1 S5 Mn1 0.16(3) 1 5_666
S1 Sb1 S5 Mn1 0.16(3) . 5_666
S2 Sb1 S5 Mn1 -91.25(3) . 5_666
S1 Sb1 S5 Mn2 -92.14(3) 1 4_466
S1 Sb1 S5 Mn2 -92.14(3) . 4_466
S2 Sb1 S5 Mn2 176.45(3) . 4_466
N3 Mn2 N1 C1 -83.5(3) 3_655 .
S5 Mn2 N1 C1 -172.1(3) 4_566 .
S3 Mn2 N1 C1 90.7(3) . .
S4 Mn2 N1 C1 69.9(14) . .
S1 Mn2 N1 C1 4.2(3) . .
S1 Mn2 N1 C1 4.2(3) 1 .
N3 Mn2 N1 C2 109.6(3) 3_655 .
S5 Mn2 N1 C2 20.9(3) 4_566 .
S3 Mn2 N1 C2 -76.2(3) . .
S4 Mn2 N1 C2 -97.0(13) . .
S1 Mn2 N1 C2 -162.7(3) . .
S1 Mn2 N1 C2 -162.7(3) 1 .
C2 N1 C1 N2 -0.4(4) . .
Mn2 N1 C1 N2 -169.9(2) . .
C3 N2 C1 N1 0.7(4) . .
C4B N2 C1 N1 -172(2) . .
C4 N2 C1 N1 172.5(3) . .
C1 N1 C2 C3 -0.1(4) . .
Mn2 N1 C2 C3 169.0(3) . .
N1 C2 C3 N2 0.5(5) . .
C1 N2 C3 C2 -0.7(5) . .
C4B N2 C3 C2 174.3(15) . .
C4 N2 C3 C2 -171.9(4) . .
C1 N2 C4 C5 119.6(5) . .
C3 N2 C4 C5 -70.5(6) . .
C4B N2 C4 C5 -34(3) . .
N2 C4 C5 C6 -173.1(4) . .
C6B N3 C6 C5 -80(3) . .
Mn2 N3 C6 C5 -176.3(3) 3_645 .
C4 C5 C6 N3 -164.4(4) . .
C1 N2 C4B C5B 38(4) . .
C3 N2 C4B C5B -134(2) . .
C4 N2 C4B C5B 75(3) . .
N2 C4B C5B C6B -176(2) . .
C6 N3 C6B C5B 80(5) . .
Mn2 N3 C6B C5B 174(4) 3_645 .
C4B C5B C6B N3 -59(6) . .
N3 C6 C5 C4 -164.4(4) . .
N3 C6B C6B C4B 0.0(15) . .
N2 C4 C5 C6 -173.1(4) . .
N2 C4B C5B C6B -176(2) . .
